data_7237263
loop_
_publ_author_name
'Shi, Lei'
'Li, Kun'
'Cui, Peng-Cheng'
'Li, Ling-Ling'
'Pan, Sheng-Lin'
'Li, Meng-Yang'
'Yu, Xiao-Qi'

_publ_section_title
;
 BINOL derivatives with aggression-induced emission
;
_journal_issue 27
_journal_name_full 'Journal of Materials Chemistry B'
_journal_page_first 4413
_journal_paper_doi 10.1039/C8TB00774H
_journal_volume 6
_journal_year 2018
_chemical_formula_moiety '2(C40 H22 O6), C4 H8 O2, H2 O'
_chemical_formula_sum 'C84 H54 O15'
_chemical_formula_weight 1303.27
_space_group_crystal_system orthorhombic
_space_group_IT_number 19
_space_group_name_Hall 'P 2ac 2ab'
_space_group_name_H-M_alt 'P 21 21 21'
_atom_sites_solution_hydrogens mixed
_atom_sites_solution_primary direct
_audit_creation_date 2017-10-11
_audit_creation_method
;
Olex2 1.2
(compiled 2016.02.19 svn.r3266 for OlexSys, GUI svn.r5155)
;
_audit_update_record
;
2017-12-04 deposited with the CCDC.
2018-05-18 downloaded from the CCDC.
;
_cell_angle_alpha 90
_cell_angle_beta 90
_cell_angle_gamma 90
_cell_formula_units_Z 4
_cell_length_a 11.7124(4)
_cell_length_b 22.5365(7)
_cell_length_c 24.3520(7)
_cell_measurement_reflns_used 6404
_cell_measurement_temperature 293.7(4)
_cell_measurement_theta_max 72.5430
_cell_measurement_theta_min 4.1910
_cell_volume 6427.9(3)
_computing_cell_refinement
;
CrysAlisPro, Agilent Technologies,
Version 1.171.37.35 (release 13-08-2014 CrysAlis171 .NET)
(compiled Aug 13 2014,18:06:01)
;
_computing_data_collection
;
CrysAlisPro, Agilent Technologies,
Version 1.171.37.35 (release 13-08-2014 CrysAlis171 .NET)
(compiled Aug 13 2014,18:06:01)
;
_computing_data_reduction
;
CrysAlisPro, Agilent Technologies,
Version 1.171.37.35 (release 13-08-2014 CrysAlis171 .NET)
(compiled Aug 13 2014,18:06:01)
;
_computing_molecular_graphics 'Olex2 (Dolomanov et al., 2009)'
_computing_publication_material 'Olex2 (Dolomanov et al., 2009)'
_computing_structure_refinement 'ShelXL (Sheldrick, 2015)'
_computing_structure_solution 'ShelXT (Sheldrick, 2015)'
_diffrn_ambient_environment air
_diffrn_ambient_temperature 293.7(4)
_diffrn_detector 'CCD plate'
_diffrn_detector_area_resol_mean 15.9595
_diffrn_detector_type EosS2
_diffrn_measured_fraction_theta_full 0.997
_diffrn_measured_fraction_theta_max 0.974
_diffrn_measurement_details
;
#__ type_ start__ end____ width___ exp.time_
  1 omega  -31.00   63.00   1.0000    2.0750
omega____ theta____ kappa____ phi______ frames
    -       36.5421  -77.0000   30.0000 94

#__ type_ start__ end____ width___ exp.time_
  2 omega   23.00   90.00   1.0000    2.0750
omega____ theta____ kappa____ phi______ frames
    -       36.5421 -125.0000   60.0000 67

#__ type_ start__ end____ width___ exp.time_
  3 omega   14.00   74.00   1.0000    2.0750
omega____ theta____ kappa____ phi______ frames
    -       36.5421  -99.0000  -90.0000 60

#__ type_ start__ end____ width___ exp.time_
  4 omega  -33.00   14.00   1.0000    2.0750
omega____ theta____ kappa____ phi______ frames
    -       36.5421  -38.0000  150.0000 47

#__ type_ start__ end____ width___ exp.time_
  5 omega   23.00  104.00   1.0000    2.0750
omega____ theta____ kappa____ phi______ frames
    -       36.5421   57.0000  -60.0000 81

#__ type_ start__ end____ width___ exp.time_
  6 omega   38.00   87.00   1.0000    8.3050
omega____ theta____ kappa____ phi______ frames
    -      108.0000  -30.0000 -120.0000 49

#__ type_ start__ end____ width___ exp.time_
  7 omega  101.00  170.00   1.0000    8.3050
omega____ theta____ kappa____ phi______ frames
    -      108.0000  111.0000 -120.0000 69

#__ type_ start__ end____ width___ exp.time_
  8 omega  113.00  178.00   1.0000    8.3050
omega____ theta____ kappa____ phi______ frames
    -      108.0000  111.0000  -30.0000 65

#__ type_ start__ end____ width___ exp.time_
  9 omega   69.00  106.00   1.0000    8.3050
omega____ theta____ kappa____ phi______ frames
    -      108.0000  -94.0000  120.0000 37

#__ type_ start__ end____ width___ exp.time_
 10 omega   56.00   86.00   1.0000    8.3050
omega____ theta____ kappa____ phi______ frames
    -      108.0000  -30.0000  -90.0000 30

#__ type_ start__ end____ width___ exp.time_
 11 omega   59.00   85.00   1.0000    8.3050
omega____ theta____ kappa____ phi______ frames
    -      108.0000  -30.0000 -180.0000 26

#__ type_ start__ end____ width___ exp.time_
 12 omega   45.00   71.00   1.0000    8.3050
omega____ theta____ kappa____ phi______ frames
    -      108.0000  -30.0000 -150.0000 26

#__ type_ start__ end____ width___ exp.time_
 13 omega   58.00   90.00   1.0000    8.3050
omega____ theta____ kappa____ phi______ frames
    -      108.0000  -30.0000  150.0000 32
;
_diffrn_measurement_device 'four-circle diffractometer'
_diffrn_measurement_device_type 'New Gemini, Dual, Cu at zero, EosS2'
_diffrn_measurement_method '\w scans'
_diffrn_orient_matrix_UB_11 -0.1294422000
_diffrn_orient_matrix_UB_12 0.0033998000
_diffrn_orient_matrix_UB_13 -0.0106936000
_diffrn_orient_matrix_UB_21 -0.0064210000
_diffrn_orient_matrix_UB_22 -0.0682798000
_diffrn_orient_matrix_UB_23 -0.0008826000
_diffrn_orient_matrix_UB_31 -0.0222742000
_diffrn_orient_matrix_UB_32 -0.0003636000
_diffrn_orient_matrix_UB_33 0.0623557000
_diffrn_radiation_monochromator graphite
_diffrn_radiation_probe x-ray
_diffrn_radiation_type CuK\a
_diffrn_radiation_wavelength 1.54184
_diffrn_reflns_av_R_equivalents 0.0244
_diffrn_reflns_av_unetI/netI 0.0335
_diffrn_reflns_Laue_measured_fraction_full 0.997
_diffrn_reflns_Laue_measured_fraction_max 0.974
_diffrn_reflns_limit_h_max 14
_diffrn_reflns_limit_h_min -14
_diffrn_reflns_limit_k_max 27
_diffrn_reflns_limit_k_min -27
_diffrn_reflns_limit_l_max 29
_diffrn_reflns_limit_l_min -18
_diffrn_reflns_number 20075
_diffrn_reflns_point_group_measured_fraction_full 0.919
_diffrn_reflns_point_group_measured_fraction_max 0.882
_diffrn_reflns_theta_full 67.684
_diffrn_reflns_theta_max 72.792
_diffrn_reflns_theta_min 4.254
_diffrn_source 'Enhance (Cu) X-ray Source'
_exptl_absorpt_coefficient_mu 0.756
_exptl_absorpt_correction_T_max 1.00000
_exptl_absorpt_correction_T_min 0.71548
_exptl_absorpt_correction_type multi-scan
_exptl_absorpt_process_details
;
CrysAlisPro, Agilent Technologies,
Version 1.171.37.35 (release 13-08-2014 CrysAlis171 .NET)
(compiled Aug 13 2014,18:06:01)
Empirical absorption correction using spherical harmonics,
 implemented in SCALE3 ABSPACK scaling algorithm.
;
_exptl_crystal_colour 'clear yellowish yellow'
_exptl_crystal_colour_lustre clear
_exptl_crystal_colour_modifier yellowish
_exptl_crystal_colour_primary yellow
_exptl_crystal_density_diffrn 1.347
_exptl_crystal_description needle
_exptl_crystal_F_000 2712
_exptl_crystal_preparation Luminescent
_exptl_crystal_size_max 0.5
_exptl_crystal_size_mid 0.2
_exptl_crystal_size_min 0.2
_refine_diff_density_max 0.188
_refine_diff_density_min -0.256
_refine_diff_density_rms 0.043
_refine_ls_abs_structure_details
;
 Flack x determined using 3259 quotients [(I+)-(I-)]/[(I+)+(I-)]
 (Parsons, Flack and Wagner, Acta Cryst. B69 (2013) 249-259).
;
_refine_ls_abs_structure_Flack 0.18(10)
_refine_ls_extinction_method none
_refine_ls_goodness_of_fit_ref 1.022
_refine_ls_hydrogen_treatment constr
_refine_ls_matrix_type full
_refine_ls_number_parameters 897
_refine_ls_number_reflns 11300
_refine_ls_number_restraints 0
_refine_ls_restrained_S_all 1.022
_refine_ls_R_factor_all 0.0615
_refine_ls_R_factor_gt 0.0512
_refine_ls_shift/su_max 0.000
_refine_ls_shift/su_mean 0.000
_refine_ls_structure_factor_coef Fsqd
_refine_ls_weighting_details 'w=1/[\s^2^(Fo^2^)+(0.0942P)^2^+0.1746P] where P=(Fo^2^+2Fc^2^)/3'
_refine_ls_weighting_scheme calc
_refine_ls_wR_factor_gt 0.1374
_refine_ls_wR_factor_ref 0.1481
_reflns_Friedel_coverage 0.645
_reflns_Friedel_fraction_full 0.823
_reflns_Friedel_fraction_max 0.769
_reflns_number_gt 9370
_reflns_number_total 11300
_reflns_threshold_expression 'I > 2\s(I)'
_cod_data_source_file c8tb00774h2.cif
_cod_data_source_block yxq-sl-13
_cod_original_cell_volume 6427.9(4)
_cod_database_code 7237263
_shelx_space_group_comment
;
The symmetry employed for this shelxl refinement is uniquely defined
by the following loop, which should always be used as a source of
symmetry information in preference to the above space-group names.
They are only intended as comments.
;
_reflns_odcompleteness_completeness 99.70
_reflns_odcompleteness_iscentric 1
_reflns_odcompleteness_theta 66.97
_olex2_refinement_description
;
1. Fixed Uiso
 At 1.2 times of:
  All C(H) groups, All C(H,H) groups
 At 1.5 times of:
  All C(H,H,H) groups, All O(H,H) groups
2.a Free rotating group:
 O01Q(H01C,H01D)
2.b Secondary CH2 refined with riding coordinates:
 C02Q(H02S,H02T)
2.c Aromatic/amide H refined with riding coordinates:
 C00W(H00W), C010(H010), C014(H014), C015(H015), C018(H018), C019(H019),
 C01A(H01A), C01B(H01B), C01F(H01F), C01G(H01G), C01J(H01J), C01K(H01K),
 C01L(H01L), C01M(H01M), C01N(H01N), C01P(H01P), C01T(H01T), C01V(H01V),
 C01W(H01W), C01Y(H01Y), C01Z(H01Z), C020(H020), C022(H022), C023(H023),
 C024(H024), C025(H025), C026(H026), C028(H028), C029(H029), C02A(H02A),
 C02B(H02B), C02C(H02C), C02D(H02D), C02E(H02E), C02F(H02F), C02G(H02G),
 C02H(H02H), C02I(H02I), C02J(H02J), C02K(H02K), C02L(H02L), C02M(H02M),
 C02N(H02N), C02O(H02O)
2.d Idealised Me refined as rotating group:
 C02P(H02P,H02Q,H02R), C02R(H02U,H02V,H02W)
;
_shelx_shelxl_version_number 2014/7
_olex2_date_sample_data_collection 2017-10-11
_olex2_submission_special_instructions 'No special instructions were received'

loop_
_space_group_symop_operation_xyz
'x, y, z'
'-x+1/2, -y, z+1/2'
'-x, y+1/2, -z+1/2'
'x+1/2, -y+1/2, -z'

loop_
_atom_site_label
_atom_site_type_symbol
_atom_site_fract_x
_atom_site_fract_y
_atom_site_fract_z
_atom_site_U_iso_or_equiv
_atom_site_adp_type
_atom_site_occupancy
_atom_site_site_symmetry_order
_atom_site_calc_flag
_atom_site_refinement_flags_posn
O001 O 0.2828(2) 0.43085(10) 0.64088(8) 0.0455(5) Uani 1 1 d .
O002 O 0.2868(2) 0.60282(10) 0.57468(9) 0.0489(6) Uani 1 1 d .
O003 O 0.3600(2) 0.40805(10) 0.32601(9) 0.0474(5) Uani 1 1 d .
O004 O 0.1400(2) 0.41830(10) 0.39067(9) 0.0498(6) Uani 1 1 d .
O005 O 0.1802(3) 0.68244(12) 0.57782(10) 0.0634(7) Uani 1 1 d .
O006 O 0.4563(3) 0.49131(12) 0.32539(11) 0.0694(8) Uani 1 1 d .
O007 O 0.1776(3) 0.35036(13) 0.63959(11) 0.0714(8) Uani 1 1 d .
O008 O 0.2674(3) 0.28038(13) 0.73850(14) 0.0739(8) Uani 1 1 d .
O009 O 0.0452(3) 0.50149(13) 0.38294(11) 0.0765(9) Uani 1 1 d .
O00A O 0.4330(3) 0.51341(15) 0.16564(12) 0.0777(9) Uani 1 1 d .
O00B O 0.0813(3) 0.57432(12) 0.48099(14) 0.0751(9) Uani 1 1 d .
O00C O 0.1910(3) 0.11785(16) 0.63841(15) 0.0852(9) Uani 1 1 d .
O00D O 0.1814(4) 0.71852(17) 0.42300(13) 0.0944(12) Uani 1 1 d .
C00E C 0.4516(3) 0.56619(14) 0.72404(13) 0.0433(7) Uani 1 1 d .
C00F C 0.3941(3) 0.51495(13) 0.57591(12) 0.0411(7) Uani 1 1 d .
C00G C 0.3385(3) 0.47604(14) 0.66828(12) 0.0408(6) Uani 1 1 d .
C00H C 0.3461(3) 0.55993(14) 0.54605(13) 0.0424(7) Uani 1 1 d .
C00I C 0.4177(3) 0.45145(15) 0.29819(14) 0.0497(8) Uani 1 1 d .
C00J C 0.2397(3) 0.32514(14) 0.33182(12) 0.0435(7) Uani 1 1 d .
C00K C 0.2420(3) 0.38163(15) 0.72715(13) 0.0467(7) Uani 1 1 d .
C00L C 0.2417(3) 0.32879(14) 0.39313(13) 0.0425(7) Uani 1 1 d .
C00M C 0.4526(3) 0.56435(13) 0.66571(13) 0.0417(6) Uani 1 1 d .
C00N C 0.1724(3) 0.28094(15) 0.30460(14) 0.0484(7) Uani 1 1 d .
C00O C 0.3015(3) 0.36313(14) 0.29972(12) 0.0429(7) Uani 1 1 d .
C00P C 0.2970(3) 0.28327(14) 0.42413(13) 0.0463(7) Uani 1 1 d .
C00Q C 0.3935(3) 0.51799(13) 0.63763(12) 0.0404(6) Uani 1 1 d .
C00R C 0.3386(3) 0.47654(14) 0.72623(12) 0.0421(7) Uani 1 1 d .
C00S C 0.4479(3) 0.46801(14) 0.54684(13) 0.0433(7) Uani 1 1 d .
C00T C 0.2410(3) 0.65185(15) 0.54990(14) 0.0490(8) Uani 1 1 d .
C00U C 0.4488(3) 0.46864(15) 0.48856(14) 0.0480(7) Uani 1 1 d .
C00V C 0.3559(3) 0.56478(15) 0.48822(13) 0.0471(7) Uani 1 1 d .
C00W C 0.3941(3) 0.52166(15) 0.75314(13) 0.0466(7) Uani 1 1 d .
H00W H 0.3935 0.5227 0.7913 0.056 Uiso 1 1 calc R
C00X C 0.0888(4) 0.46655(16) 0.41383(14) 0.0537(8) Uani 1 1 d .
C00Y C 0.1916(3) 0.37834(15) 0.47918(13) 0.0449(7) Uani 1 1 d .
C00Z C 0.2969(3) 0.28637(15) 0.48244(14) 0.0513(8) Uani 1 1 d .
C010 C 0.0935(4) 0.24515(16) 0.33346(16) 0.0573(9) Uani 1 1 d .
H010 H 0.0867 0.2489 0.3713 0.069 Uiso 1 1 calc R
C011 C 0.0890(3) 0.47101(16) 0.47377(14) 0.0500(8) Uani 1 1 d .
C012 C 0.1916(3) 0.37441(14) 0.42116(13) 0.0422(6) Uani 1 1 d .
C013 C 0.2298(3) 0.38485(15) 0.66742(13) 0.0492(7) Uani 1 1 d .
C014 C 0.2882(3) 0.42720(15) 0.75475(13) 0.0473(7) Uani 1 1 d .
H014 H 0.2876 0.4269 0.7929 0.057 Uiso 1 1 calc R
C015 C 0.5149(3) 0.60905(15) 0.63795(14) 0.0494(7) Uani 1 1 d .
H015 H 0.5178 0.6087 0.5998 0.059 Uiso 1 1 calc R
C016 C 0.4251(3) 0.44616(15) 0.23863(14) 0.0502(8) Uani 1 1 d .
C017 C 0.2681(3) 0.66180(16) 0.49202(14) 0.0521(8) Uani 1 1 d .
C018 C 0.5115(3) 0.61189(16) 0.75183(15) 0.0526(8) Uani 1 1 d .
H018 H 0.5112 0.6129 0.7900 0.063 Uiso 1 1 calc R
C019 C 0.4058(3) 0.51825(17) 0.46032(13) 0.0517(8) Uani 1 1 d .
H019 H 0.4110 0.5197 0.4222 0.062 Uiso 1 1 calc R
C01A C 0.5693(4) 0.65410(16) 0.72352(17) 0.0586(9) Uani 1 1 d .
H01A H 0.6080 0.6840 0.7422 0.070 Uiso 1 1 calc R
C01B C 0.5008(3) 0.41979(15) 0.57386(14) 0.0500(8) Uani 1 1 d .
H01B H 0.5035 0.4192 0.6120 0.060 Uiso 1 1 calc R
C01C C 0.1246(3) 0.31831(15) 0.79620(14) 0.0501(8) Uani 1 1 d .
C01D C 0.3080(3) 0.35787(16) 0.24198(13) 0.0487(7) Uani 1 1 d .
C01E C 0.2143(3) 0.32312(15) 0.75382(15) 0.0510(8) Uani 1 1 d .
C01F C 0.2429(3) 0.33365(15) 0.50904(13) 0.0494(8) Uani 1 1 d .
H01F H 0.2414 0.3350 0.5472 0.059 Uiso 1 1 calc R
C01G C 0.1369(3) 0.42833(15) 0.50419(13) 0.0479(7) Uani 1 1 d .
H01G H 0.1346 0.4312 0.5423 0.057 Uiso 1 1 calc R
C01H C 0.1806(3) 0.27351(16) 0.24673(14) 0.0536(8) Uani 1 1 d .
C01I C 0.4810(4) 0.49497(16) 0.20612(14) 0.0558(9) Uani 1 1 d .
C01J C 0.4970(4) 0.41986(18) 0.45984(15) 0.0587(9) Uani 1 1 d .
H01J H 0.4964 0.4196 0.4217 0.070 Uiso 1 1 calc R
C01K C 0.5705(4) 0.65244(16) 0.66587(17) 0.0585(9) Uani 1 1 d .
H01K H 0.6101 0.6815 0.6465 0.070 Uiso 1 1 calc R
C01L C 0.3719(3) 0.40175(16) 0.21275(13) 0.0524(8) Uani 1 1 d .
H01L H 0.3766 0.3993 0.1747 0.063 Uiso 1 1 calc R
C01M C 0.0509(4) 0.36344(18) 0.80773(16) 0.0614(9) Uani 1 1 d .
H01M H 0.0599 0.3999 0.7904 0.074 Uiso 1 1 calc R
C01N C 0.3564(4) 0.23573(17) 0.39911(16) 0.0585(9) Uani 1 1 d .
H01N H 0.3575 0.2329 0.3610 0.070 Uiso 1 1 calc R
C01O C -0.0489(3) 0.52562(17) 0.53893(14) 0.0536(8) Uani 1 1 d .
C01P C 0.3179(4) 0.61827(18) 0.46292(13) 0.0543(8) Uani 1 1 d .
H01P H 0.3277 0.6232 0.4253 0.065 Uiso 1 1 calc R
O01Q O 0.0935(6) 0.6249(2) 0.35818(16) 0.1208(18) Uani 1 1 d .
H01C H 0.0886 0.5937 0.3776 0.181 Uiso 1 1 d G
H01D H 0.1127 0.6540 0.3785 0.181 Uiso 1 1 d G
C01R C 0.0429(3) 0.52772(16) 0.49769(15) 0.0528(8) Uani 1 1 d .
C01S C 0.2510(4) 0.77498(18) 0.49630(17) 0.0658(11) Uani 1 1 d .
C01T C 0.2504(4) 0.31249(17) 0.21643(14) 0.0548(9) Uani 1 1 d .
H01T H 0.2576 0.3074 0.1787 0.066 Uiso 1 1 calc R
O01U O 0.3652(4) 0.1226(2) 0.6030(2) 0.1256(17) Uani 1 1 d .
C01V C 0.5478(4) 0.37420(17) 0.54491(17) 0.0625(10) Uani 1 1 d .
H01V H 0.5829 0.3431 0.5635 0.075 Uiso 1 1 calc R
C01W C 0.1124(4) 0.22986(18) 0.22072(17) 0.0637(10) Uani 1 1 d .
H01W H 0.1194 0.2239 0.1831 0.076 Uiso 1 1 calc R
C01X C 0.2293(4) 0.71891(19) 0.46682(15) 0.0630(10) Uani 1 1 d .
C01Y C 0.0272(4) 0.20506(18) 0.3060(2) 0.0682(11) Uani 1 1 d .
H01Y H -0.0260 0.1828 0.3255 0.082 Uiso 1 1 calc R
C01Z C -0.1170(4) 0.4768(2) 0.54518(17) 0.0646(10) Uani 1 1 d .
H01Z H -0.1013 0.4423 0.5256 0.078 Uiso 1 1 calc R
C020 C 0.5436(4) 0.37382(17) 0.48728(18) 0.0658(10) Uani 1 1 d .
H020 H 0.5732 0.3417 0.4679 0.079 Uiso 1 1 calc R
C021 C 0.5948(4) 0.51898(18) 0.22254(16) 0.0612(10) Uani 1 1 d .
C022 C 0.0376(4) 0.19679(18) 0.2496(2) 0.0692(11) Uani 1 1 d .
H022 H -0.0070 0.1685 0.2318 0.083 Uiso 1 1 calc R
C023 C 0.3537(4) 0.24161(18) 0.51289(16) 0.0641(10) Uani 1 1 d .
H023 H 0.3525 0.2429 0.5511 0.077 Uiso 1 1 calc R
C024 C 0.6720(4) 0.4852(2) 0.25158(19) 0.0703(11) Uani 1 1 d .
H024 H 0.6510 0.4479 0.2643 0.084 Uiso 1 1 calc R
C025 C -0.0703(4) 0.5759(2) 0.56986(16) 0.0688(11) Uani 1 1 d .
H025 H -0.0231 0.6089 0.5664 0.083 Uiso 1 1 calc R
C026 C 0.4119(5) 0.1940(2) 0.42948(19) 0.0746(12) Uani 1 1 d .
H026 H 0.4514 0.1635 0.4121 0.090 Uiso 1 1 calc R
C027 C 0.2798(6) 0.0953(3) 0.6126(2) 0.0867(15) Uani 1 1 d .
C028 C 0.1133(5) 0.26497(19) 0.82425(19) 0.0729(12) Uani 1 1 d .
H028 H 0.1651 0.2344 0.8181 0.087 Uiso 1 1 calc R
C029 C 0.4096(5) 0.1970(2) 0.48728(19) 0.0765(13) Uani 1 1 d .
H029 H 0.4468 0.1682 0.5079 0.092 Uiso 1 1 calc R
C02A C -0.0370(5) 0.3555(2) 0.8449(2) 0.0828(14) Uani 1 1 d .
H02A H -0.0872 0.3865 0.8522 0.099 Uiso 1 1 calc R
C02B C -0.1609(6) 0.5773(3) 0.6055(2) 0.0901(17) Uani 1 1 d .
H02B H -0.1753 0.6111 0.6263 0.108 Uiso 1 1 calc R
C02C C -0.2297(5) 0.5288(3) 0.6103(2) 0.0939(18) Uani 1 1 d .
H02C H -0.2917 0.5298 0.6341 0.113 Uiso 1 1 calc R
C02D C 0.3424(6) 0.7805(2) 0.5315(2) 0.0893(15) Uani 1 1 d .
H02D H 0.3912 0.7486 0.5374 0.107 Uiso 1 1 calc R
C02E C 0.1787(6) 0.8228(2) 0.4883(2) 0.0881(16) Uani 1 1 d .
H02E H 0.1172 0.8197 0.4643 0.106 Uiso 1 1 calc R
C02F C 0.6251(5) 0.5749(2) 0.2050(2) 0.0765(12) Uani 1 1 d .
H02F H 0.5732 0.5978 0.1854 0.092 Uiso 1 1 calc R
C02G C 0.7802(5) 0.5064(3) 0.2618(3) 0.0918(16) Uani 1 1 d .
H02G H 0.8334 0.4829 0.2800 0.110 Uiso 1 1 calc R
C02H C -0.0500(5) 0.3023(2) 0.8707(2) 0.0870(15) Uani 1 1 d .
H02H H -0.1105 0.2966 0.8948 0.104 Uiso 1 1 calc R
C02I C -0.2090(4) 0.4787(3) 0.5805(2) 0.0852(14) Uani 1 1 d .
H02I H -0.2567 0.4459 0.5840 0.102 Uiso 1 1 calc R
C02J C 0.0255(6) 0.2573(2) 0.8611(2) 0.0899(16) Uani 1 1 d .
H02J H 0.0176 0.2214 0.8796 0.108 Uiso 1 1 calc R
C02K C 0.8089(6) 0.5627(3) 0.2449(3) 0.109(2) Uani 1 1 d .
H02K H 0.8811 0.5776 0.2527 0.131 Uiso 1 1 calc R
C02L C 0.7320(6) 0.5969(3) 0.2166(3) 0.1030(19) Uani 1 1 d .
H02L H 0.7521 0.6349 0.2053 0.124 Uiso 1 1 calc R
C02M C 0.1985(10) 0.8745(3) 0.5161(3) 0.129(3) Uani 1 1 d .
H02M H 0.1491 0.9064 0.5114 0.155 Uiso 1 1 calc R
C02N C 0.3612(9) 0.8333(3) 0.5579(3) 0.128(3) Uani 1 1 d .
H02N H 0.4239 0.8372 0.5811 0.154 Uiso 1 1 calc R
C02O C 0.2894(11) 0.8800(3) 0.5505(4) 0.141(4) Uani 1 1 d .
H02O H 0.3023 0.9155 0.5690 0.170 Uiso 1 1 calc R
C02P C 0.2592(7) 0.0324(3) 0.5969(3) 0.109(2) Uani 1 1 d .
H02P H 0.1898 0.0188 0.6137 0.164 Uiso 1 1 calc GR
H02Q H 0.3219 0.0084 0.6092 0.164 Uiso 1 1 calc GR
H02R H 0.2526 0.0295 0.5577 0.164 Uiso 1 1 calc GR
C02Q C 0.1952(6) 0.1797(3) 0.6525(3) 0.0967(17) Uani 1 1 d .
H02S H 0.2083 0.2034 0.6198 0.116 Uiso 1 1 calc R
H02T H 0.2569 0.1870 0.6782 0.116 Uiso 1 1 calc R
C02R C 0.0857(6) 0.1955(3) 0.6774(4) 0.128(3) Uani 1 1 d .
H02U H 0.0256 0.1894 0.6512 0.191 Uiso 1 1 calc GR
H02V H 0.0872 0.2365 0.6882 0.191 Uiso 1 1 calc GR
H02W H 0.0726 0.1711 0.7091 0.191 Uiso 1 1 calc GR

loop_
_atom_site_aniso_label
_atom_site_aniso_U_11
_atom_site_aniso_U_22
_atom_site_aniso_U_33
_atom_site_aniso_U_23
_atom_site_aniso_U_13
_atom_site_aniso_U_12
O001 0.0549(13) 0.0476(11) 0.0340(10) -0.0042(9) 0.0043(9) -0.0111(11)
O002 0.0634(15) 0.0490(11) 0.0342(10) 0.0018(9) 0.0086(10) 0.0117(11)
O003 0.0607(14) 0.0465(11) 0.0351(10) -0.0009(8) 0.0048(10) -0.0051(11)
O004 0.0671(15) 0.0475(11) 0.0349(10) 0.0013(9) 0.0019(10) 0.0125(12)
O005 0.0821(19) 0.0568(14) 0.0512(13) 0.0018(11) 0.0164(13) 0.0219(14)
O006 0.102(2) 0.0534(14) 0.0529(13) -0.0056(11) 0.0173(15) -0.0219(16)
O007 0.092(2) 0.0720(17) 0.0501(13) -0.0122(12) 0.0072(14) -0.0381(17)
O008 0.0729(18) 0.0521(14) 0.097(2) 0.0012(14) 0.0265(17) 0.0054(14)
O009 0.116(3) 0.0624(16) 0.0510(14) 0.0041(12) 0.0014(16) 0.0365(18)
O00A 0.0734(19) 0.091(2) 0.0682(17) 0.0354(16) 0.0071(15) 0.0108(17)
O00B 0.085(2) 0.0509(14) 0.090(2) -0.0051(14) 0.0251(18) -0.0001(15)
O00C 0.087(2) 0.082(2) 0.086(2) -0.0139(17) 0.0036(19) -0.013(2)
O00D 0.137(3) 0.087(2) 0.0597(17) 0.0125(16) -0.020(2) 0.022(2)
C00E 0.0462(16) 0.0402(14) 0.0434(15) -0.0037(12) -0.0031(13) 0.0057(14)
C00F 0.0445(17) 0.0435(15) 0.0354(14) -0.0014(12) 0.0040(12) -0.0037(14)
C00G 0.0431(16) 0.0425(14) 0.0370(14) -0.0022(11) 0.0018(12) -0.0010(14)
C00H 0.0449(16) 0.0433(15) 0.0389(15) -0.0039(12) 0.0058(13) -0.0011(14)
C00I 0.058(2) 0.0458(16) 0.0448(16) 0.0024(13) 0.0063(16) 0.0019(16)
C00J 0.0508(18) 0.0419(14) 0.0377(15) -0.0007(12) 0.0003(13) 0.0062(14)
C00K 0.0495(18) 0.0472(16) 0.0434(16) 0.0011(13) 0.0075(14) -0.0012(15)
C00L 0.0456(17) 0.0407(14) 0.0413(15) 0.0007(12) 0.0039(13) -0.0026(14)
C00M 0.0409(16) 0.0395(14) 0.0448(16) -0.0016(12) 0.0022(13) 0.0038(13)
C00N 0.0538(19) 0.0458(15) 0.0454(16) -0.0012(13) -0.0049(15) 0.0079(15)
C00O 0.0483(17) 0.0435(15) 0.0370(14) -0.0035(12) 0.0003(13) 0.0072(14)
C00P 0.0512(18) 0.0434(15) 0.0443(16) 0.0036(13) 0.0031(14) -0.0016(15)
C00Q 0.0437(16) 0.0429(15) 0.0346(14) -0.0004(11) 0.0041(12) 0.0036(14)
C00R 0.0468(16) 0.0457(15) 0.0337(14) 0.0018(11) 0.0038(12) 0.0020(14)
C00S 0.0438(16) 0.0421(15) 0.0441(16) -0.0023(12) 0.0062(13) -0.0039(14)
C00T 0.058(2) 0.0455(15) 0.0439(16) 0.0018(13) 0.0023(15) 0.0045(16)
C00U 0.0506(18) 0.0496(17) 0.0438(16) -0.0032(13) 0.0064(14) -0.0019(16)
C00V 0.0529(19) 0.0521(17) 0.0362(15) -0.0005(13) 0.0053(14) 0.0028(16)
C00W 0.0577(19) 0.0496(16) 0.0324(14) -0.0031(12) -0.0026(14) 0.0030(16)
C00X 0.066(2) 0.0481(17) 0.0467(17) 0.0044(14) 0.0052(17) 0.0074(17)
C00Y 0.0505(18) 0.0459(16) 0.0383(14) -0.0004(12) 0.0054(14) -0.0036(15)
C00Z 0.058(2) 0.0480(16) 0.0478(17) 0.0082(13) 0.0044(16) 0.0010(16)
C010 0.062(2) 0.0527(18) 0.058(2) 0.0008(15) -0.0006(18) -0.0046(17)
C011 0.055(2) 0.0491(17) 0.0455(17) -0.0048(14) 0.0077(15) 0.0008(16)
C012 0.0459(17) 0.0417(14) 0.0392(15) 0.0038(12) 0.0017(13) -0.0019(14)
C013 0.0544(19) 0.0495(16) 0.0438(16) -0.0057(13) 0.0081(15) -0.0065(16)
C014 0.0564(19) 0.0516(17) 0.0338(14) 0.0027(12) 0.0025(14) 0.0016(16)
C015 0.0548(19) 0.0459(16) 0.0475(17) -0.0004(13) 0.0058(15) -0.0004(16)
C016 0.058(2) 0.0507(17) 0.0418(16) 0.0048(13) 0.0096(15) 0.0090(16)
C017 0.061(2) 0.0529(17) 0.0423(17) 0.0039(14) 0.0016(15) 0.0035(17)
C018 0.059(2) 0.0483(17) 0.0507(18) -0.0086(14) -0.0046(16) 0.0034(17)
C019 0.062(2) 0.0621(19) 0.0311(14) -0.0011(13) 0.0068(14) 0.0024(18)
C01A 0.058(2) 0.0441(17) 0.073(2) -0.0127(16) -0.0092(19) -0.0057(17)
C01B 0.055(2) 0.0496(17) 0.0448(16) 0.0033(14) 0.0068(15) 0.0031(16)
C01C 0.0535(19) 0.0492(17) 0.0477(17) 0.0050(14) 0.0028(15) -0.0062(16)
C01D 0.0540(19) 0.0554(18) 0.0369(15) -0.0003(13) 0.0032(14) 0.0078(16)
C01E 0.0521(19) 0.0455(17) 0.0553(18) 0.0014(14) -0.0005(16) -0.0019(15)
C01F 0.063(2) 0.0527(17) 0.0323(14) 0.0029(12) 0.0017(14) 0.0014(17)
C01G 0.0562(19) 0.0527(17) 0.0349(14) -0.0021(13) 0.0049(14) 0.0004(16)
C01H 0.060(2) 0.0512(17) 0.0500(18) -0.0086(14) -0.0048(16) 0.0096(17)
C01I 0.068(2) 0.0510(18) 0.0481(18) 0.0099(15) 0.0165(17) 0.0118(18)
C01J 0.072(2) 0.060(2) 0.0436(17) -0.0092(15) 0.0081(17) 0.002(2)
C01K 0.058(2) 0.0446(17) 0.073(2) 0.0007(16) 0.0067(19) -0.0056(17)
C01L 0.065(2) 0.0603(19) 0.0324(15) 0.0026(13) 0.0082(15) 0.0105(18)
C01M 0.067(2) 0.057(2) 0.060(2) 0.0059(16) 0.0077(19) -0.0035(19)
C01N 0.070(2) 0.0526(19) 0.0533(19) -0.0009(15) 0.0035(18) 0.0078(19)
C01O 0.057(2) 0.062(2) 0.0416(16) -0.0010(14) -0.0019(15) 0.0091(18)
C01P 0.065(2) 0.065(2) 0.0322(15) 0.0040(14) 0.0075(15) 0.0042(19)
O01Q 0.193(6) 0.094(3) 0.075(2) 0.0002(19) 0.024(3) 0.010(4)
C01R 0.059(2) 0.0470(17) 0.0526(18) -0.0044(14) 0.0037(16) 0.0033(17)
C01S 0.086(3) 0.055(2) 0.056(2) 0.0124(16) 0.013(2) 0.006(2)
C01T 0.066(2) 0.063(2) 0.0354(15) -0.0095(14) -0.0029(15) 0.0098(19)
O01U 0.099(3) 0.124(4) 0.155(4) 0.044(3) 0.027(3) 0.002(3)
C01V 0.073(3) 0.0490(18) 0.066(2) 0.0031(16) 0.008(2) 0.0090(19)
C01W 0.074(3) 0.057(2) 0.061(2) -0.0135(17) -0.016(2) 0.003(2)
C01X 0.081(3) 0.062(2) 0.0450(19) 0.0121(16) 0.0086(19) 0.011(2)
C01Y 0.060(2) 0.057(2) 0.087(3) 0.005(2) -0.009(2) -0.007(2)
C01Z 0.059(2) 0.074(2) 0.060(2) 0.0035(19) 0.0041(19) 0.003(2)
C020 0.078(3) 0.0523(19) 0.067(2) -0.0099(17) 0.015(2) 0.012(2)
C021 0.068(2) 0.057(2) 0.059(2) 0.0081(16) 0.0189(19) 0.0069(19)
C022 0.070(3) 0.056(2) 0.082(3) -0.011(2) -0.024(2) 0.001(2)
C023 0.080(3) 0.064(2) 0.0484(19) 0.0117(16) -0.0006(19) 0.015(2)
C024 0.067(3) 0.066(2) 0.078(3) 0.014(2) 0.011(2) 0.003(2)
C025 0.081(3) 0.072(2) 0.054(2) -0.0076(18) 0.003(2) 0.020(2)
C026 0.091(3) 0.060(2) 0.072(3) 0.0025(19) 0.008(2) 0.028(2)
C027 0.089(4) 0.102(4) 0.069(3) 0.016(3) 0.001(3) 0.007(3)
C028 0.083(3) 0.054(2) 0.082(3) 0.0161(19) 0.014(2) 0.000(2)
C029 0.090(3) 0.067(2) 0.073(3) 0.014(2) -0.004(2) 0.027(3)
C02A 0.081(3) 0.080(3) 0.088(3) -0.001(2) 0.032(3) 0.001(3)
C02B 0.105(4) 0.106(4) 0.060(2) -0.005(3) 0.012(3) 0.050(4)
C02C 0.071(3) 0.142(5) 0.068(3) 0.016(3) 0.024(2) 0.037(4)
C02D 0.102(4) 0.074(3) 0.092(3) 0.006(3) 0.005(3) -0.014(3)
C02E 0.119(4) 0.062(2) 0.083(3) 0.025(2) 0.031(3) 0.023(3)
C02F 0.086(3) 0.061(2) 0.082(3) 0.015(2) 0.015(3) 0.001(2)
C02G 0.071(3) 0.093(4) 0.112(4) 0.014(3) 0.004(3) 0.007(3)
C02H 0.094(4) 0.087(3) 0.080(3) 0.001(3) 0.039(3) -0.021(3)
C02I 0.061(3) 0.111(4) 0.084(3) 0.015(3) 0.011(2) 0.002(3)
C02J 0.111(4) 0.070(3) 0.088(3) 0.024(2) 0.030(3) -0.020(3)
C02K 0.083(4) 0.091(4) 0.153(6) 0.011(4) 0.003(4) -0.023(3)
C02L 0.104(4) 0.069(3) 0.136(5) 0.013(3) 0.013(4) -0.018(3)
C02M 0.204(10) 0.058(3) 0.126(6) 0.015(3) 0.075(6) 0.020(5)
C02N 0.166(8) 0.104(5) 0.115(5) -0.005(4) 0.007(5) -0.071(6)
C02O 0.236(12) 0.064(4) 0.123(6) -0.008(4) 0.062(7) -0.050(6)
C02P 0.120(5) 0.103(4) 0.105(4) -0.019(3) 0.005(4) 0.022(4)
C02Q 0.098(4) 0.083(3) 0.109(4) -0.014(3) -0.004(4) -0.025(3)
C02R 0.087(4) 0.084(4) 0.212(8) -0.047(5) -0.015(5) -0.004(4)

loop_
_atom_type_symbol
_atom_type_description
_atom_type_scat_dispersion_real
_atom_type_scat_dispersion_imag
_atom_type_scat_source
C C 0.0181 0.0091 'International Tables Vol C Tables 4.2.6.8 and 6.1.1.4'
H H 0.0000 0.0000 'International Tables Vol C Tables 4.2.6.8 and 6.1.1.4'
O O 0.0492 0.0322 'International Tables Vol C Tables 4.2.6.8 and 6.1.1.4'

loop_
_geom_angle_atom_site_label_1
_geom_angle_atom_site_label_2
_geom_angle_atom_site_label_3
_geom_angle
C013 O001 C00G 122.9(2)
C00T O002 C00H 122.7(2)
C00I O003 C00O 122.7(2)
C00X O004 C012 122.9(2)
C027 O00C C02Q 117.5(5)
C00W C00E C00M 119.3(3)
C00W C00E C018 121.1(3)
C018 C00E C00M 119.6(3)
C00H C00F C00Q 119.7(3)
C00H C00F C00S 118.0(3)
C00S C00F C00Q 122.3(3)
O001 C00G C00R 119.3(3)
C00Q C00G O001 118.0(3)
C00Q C00G C00R 122.7(3)
O002 C00H C00V 119.3(3)
C00F C00H O002 117.2(3)
C00F C00H C00V 123.5(3)
O003 C00I C016 117.6(3)
O006 C00I O003 116.5(3)
O006 C00I C016 125.9(3)
C00N C00J C00L 120.6(3)
C00O C00J C00L 121.9(3)
C00O C00J C00N 117.5(3)
C013 C00K C01E 116.8(3)
C014 C00K C013 120.0(3)
C014 C00K C01E 122.8(3)
C00P C00L C00J 119.6(3)
C012 C00L C00J 122.2(3)
C012 C00L C00P 118.1(3)
C00E C00M C00Q 119.7(3)
C015 C00M C00E 117.4(3)
C015 C00M C00Q 122.8(3)
C010 C00N C00J 121.8(3)
C010 C00N C01H 118.0(3)
C01H C00N C00J 120.2(3)
O003 C00O C01D 119.8(3)
C00J C00O O003 117.2(3)
C00J C00O C01D 123.0(3)
C00Z C00P C00L 119.5(3)
C01N C00P C00L 122.6(3)
C01N C00P C00Z 117.9(3)
C00G C00Q C00F 121.1(3)
C00G C00Q C00M 118.3(3)
C00M C00Q C00F 120.6(3)
C00G C00R C014 118.5(3)
C00W C00R C00G 118.9(3)
C00W C00R C014 122.4(3)
C00U C00S C00F 119.6(3)
C01B C00S C00F 122.4(3)
C01B C00S C00U 118.0(3)
O002 C00T C017 117.6(3)
O005 C00T O002 116.5(3)
O005 C00T C017 125.9(3)
C00S C00U C01J 119.2(3)
C019 C00U C00S 119.6(3)
C019 C00U C01J 121.1(3)
C00H C00V C01P 118.0(3)
C019 C00V C00H 117.7(3)
C019 C00V C01P 124.2(3)
C00E C00W H00W 119.5
C00R C00W C00E 121.1(3)
C00R C00W H00W 119.5
O004 C00X C011 117.8(3)
O009 C00X O004 116.7(3)
O009 C00X C011 125.4(3)
C012 C00Y C01G 118.3(3)
C01F C00Y C012 118.7(3)
C01F C00Y C01G 123.0(3)
C01F C00Z C00P 120.0(3)
C01F C00Z C023 120.8(3)
C023 C00Z C00P 119.1(3)
C00N C010 H010 119.8
C01Y C010 C00N 120.4(4)
C01Y C010 H010 119.8
C00X C011 C01R 116.3(3)
C01G C011 C00X 120.3(3)
C01G C011 C01R 123.2(3)
O004 C012 C00Y 119.6(3)
C00L C012 O004 117.4(3)
C00L C012 C00Y 123.1(3)
O001 C013 C00K 117.5(3)
O007 C013 O001 117.0(3)
O007 C013 C00K 125.4(3)
C00K C014 C00R 121.0(3)
C00K C014 H014 119.5
C00R C014 H014 119.5
C00M C015 H015 119.3
C01K C015 C00M 121.4(3)
C01K C015 H015 119.3
C00I C016 C01I 119.3(3)
C01L C016 C00I 120.2(3)
C01L C016 C01I 120.1(3)
C00T C017 C01X 117.5(3)
C01P C017 C00T 119.4(3)
C01P C017 C01X 122.9(3)
C00E C018 H018 119.5
C01A C018 C00E 120.9(3)
C01A C018 H018 119.5
C00U C019 H019 119.5
C00V C019 C00U 121.0(3)
C00V C019 H019 119.5
C018 C01A H01A 120.2
C018 C01A C01K 119.6(3)
C01K C01A H01A 120.2
C00S C01B H01B 119.5
C01V C01B C00S 121.1(3)
C01V C01B H01B 119.5
C01M C01C C01E 122.7(3)
C01M C01C C028 118.9(4)
C028 C01C C01E 118.4(4)
C00O C01D C01L 117.7(3)
C01T C01D C00O 119.1(3)
C01T C01D C01L 123.1(3)
O008 C01E C00K 117.1(3)
O008 C01E C01C 121.6(3)
C01C C01E C00K 121.3(3)
C00Y C01F C00Z 120.6(3)
C00Y C01F H01F 119.7
C00Z C01F H01F 119.7
C00Y C01G H01G 119.4
C011 C01G C00Y 121.2(3)
C011 C01G H01G 119.4
C01T C01H C00N 119.0(3)
C01T C01H C01W 121.7(3)
C01W C01H C00N 119.1(4)
O00A C01I C016 118.6(4)
O00A C01I C021 120.6(4)
C021 C01I C016 120.8(3)
C00U C01J H01J 119.6
C020 C01J C00U 120.8(3)
C020 C01J H01J 119.6
C015 C01K C01A 121.0(3)
C015 C01K H01K 119.5
C01A C01K H01K 119.5
C016 C01L C01D 121.8(3)
C016 C01L H01L 119.1
C01D C01L H01L 119.1
C01C C01M H01M 119.7
C01C C01M C02A 120.7(4)
C02A C01M H01M 119.7
C00P C01N H01N 119.2
C026 C01N C00P 121.6(4)
C026 C01N H01N 119.2
C01Z C01O C01R 121.9(3)
C01Z C01O C025 119.5(4)
C025 C01O C01R 118.5(4)
C00V C01P H01P 119.2
C017 C01P C00V 121.7(3)
C017 C01P H01P 119.2
H01C O01Q H01D 109.5
O00B C01R C011 118.2(3)
O00B C01R C01O 121.9(3)
C01O C01R C011 119.9(3)
C02D C01S C01X 121.0(4)
C02D C01S C02E 119.5(5)
C02E C01S C01X 119.5(5)
C01D C01T C01H 120.8(3)
C01D C01T H01T 119.6
C01H C01T H01T 119.6
C01B C01V H01V 119.7
C01B C01V C020 120.5(4)
C020 C01V H01V 119.7
C01H C01W H01W 119.4
C022 C01W C01H 121.2(4)
C022 C01W H01W 119.4
O00D C01X C017 119.9(4)
O00D C01X C01S 121.1(4)
C01S C01X C017 119.0(3)
C010 C01Y H01Y 119.3
C010 C01Y C022 121.4(4)
C022 C01Y H01Y 119.3
C01O C01Z H01Z 120.0
C01O C01Z C02I 120.0(5)
C02I C01Z H01Z 120.0
C01J C020 C01V 120.3(3)
C01J C020 H020 119.9
C01V C020 H020 119.9
C024 C021 C01I 121.5(4)
C02F C021 C01I 118.6(4)
C02F C021 C024 119.7(5)
C01W C022 C01Y 119.8(4)
C01W C022 H022 120.1
C01Y C022 H022 120.1
C00Z C023 H023 119.5
C029 C023 C00Z 121.0(4)
C029 C023 H023 119.5
C021 C024 H024 119.8
C021 C024 C02G 120.3(5)
C02G C024 H024 119.8
C01O C025 H025 119.9
C02B C025 C01O 120.3(5)
C02B C025 H025 119.9
C01N C026 H026 120.0
C01N C026 C029 120.0(4)
C029 C026 H026 120.0
O00C C027 C02P 111.2(6)
O01U C027 O00C 123.7(6)
O01U C027 C02P 125.1(7)
C01C C028 H028 119.9
C02J C028 C01C 120.1(5)
C02J C028 H028 119.9
C023 C029 C026 120.4(4)
C023 C029 H029 119.8
C026 C029 H029 119.8
C01M C02A H02A 120.0
C02H C02A C01M 119.9(5)
C02H C02A H02A 120.0
C025 C02B H02B 120.3
C02C C02B C025 119.5(5)
C02C C02B H02B 120.3
C02B C02C H02C 119.5
C02B C02C C02I 120.9(5)
C02I C02C H02C 119.5
C01S C02D H02D 120.1
C02N C02D C01S 119.7(7)
C02N C02D H02D 120.1
C01S C02E H02E 120.3
C02M C02E C01S 119.3(7)
C02M C02E H02E 120.3
C021 C02F H02F 120.0
C02L C02F C021 120.1(5)
C02L C02F H02F 120.0
C024 C02G H02G 120.3
C02K C02G C024 119.4(6)
C02K C02G H02G 120.3
C02A C02H H02H 119.9
C02A C02H C02J 120.2(4)
C02J C02H H02H 119.9
C01Z C02I H02I 120.1
C02C C02I C01Z 119.8(6)
C02C C02I H02I 120.1
C028 C02J H02J 119.9
C02H C02J C028 120.1(4)
C02H C02J H02J 119.9
C02G C02K H02K 119.7
C02L C02K C02G 120.6(6)
C02L C02K H02K 119.7
C02F C02L H02L 120.1
C02K C02L C02F 119.8(5)
C02K C02L H02L 120.1
C02E C02M H02M 119.5
C02O C02M C02E 121.0(8)
C02O C02M H02M 119.5
C02D C02N H02N 119.6
C02O C02N C02D 120.8(8)
C02O C02N H02N 119.6
C02M C02O H02O 120.2
C02N C02O C02M 119.7(7)
C02N C02O H02O 120.2
C027 C02P H02P 109.5
C027 C02P H02Q 109.5
C027 C02P H02R 109.5
H02P C02P H02Q 109.5
H02P C02P H02R 109.5
H02Q C02P H02R 109.5
O00C C02Q H02S 110.1
O00C C02Q H02T 110.1
O00C C02Q C02R 107.8(5)
H02S C02Q H02T 108.5
C02R C02Q H02S 110.1
C02R C02Q H02T 110.1
C02Q C02R H02U 109.5
C02Q C02R H02V 109.5
C02Q C02R H02W 109.5
H02U C02R H02V 109.5
H02U C02R H02W 109.5
H02V C02R H02W 109.5

loop_
_geom_bond_atom_site_label_1
_geom_bond_atom_site_label_2
_geom_bond_distance
O001 C00G 1.382(4)
O001 C013 1.370(4)
O002 C00H 1.379(4)
O002 C00T 1.369(4)
O003 C00I 1.369(4)
O003 C00O 1.380(4)
O004 C00X 1.364(4)
O004 C012 1.376(4)
O005 C00T 1.202(4)
O006 C00I 1.204(4)
O007 C013 1.199(4)
O008 C01E 1.206(5)
O009 C00X 1.203(4)
O00A C01I 1.208(5)
O00B C01R 1.213(5)
O00C C027 1.318(7)
O00C C02Q 1.436(6)
O00D C01X 1.206(5)
C00E C00M 1.421(4)
C00E C00W 1.401(5)
C00E C018 1.418(5)
C00F C00H 1.368(4)
C00F C00Q 1.505(4)
C00F C00S 1.421(4)
C00G C00Q 1.366(4)
C00G C00R 1.411(4)
C00H C00V 1.417(4)
C00I C016 1.458(5)
C00J C00L 1.495(4)
C00J C00N 1.433(5)
C00J C00O 1.367(5)
C00K C013 1.463(5)
C00K C014 1.341(5)
C00K C01E 1.505(5)
C00L C00P 1.429(5)
C00L C012 1.366(4)
C00M C00Q 1.428(4)
C00M C015 1.415(5)
C00N C010 1.413(5)
C00N C01H 1.422(5)
C00O C01D 1.413(4)
C00P C00Z 1.422(5)
C00P C01N 1.415(5)
C00R C00W 1.374(5)
C00R C014 1.438(5)
C00S C00U 1.419(5)
C00S C01B 1.413(5)
C00T C017 1.462(5)
C00U C019 1.406(5)
C00U C01J 1.420(5)
C00V C019 1.379(5)
C00V C01P 1.425(5)
C00W H00W 0.9300
C00X C011 1.463(5)
C00Y C012 1.416(4)
C00Y C01F 1.380(5)
C00Y C01G 1.432(5)
C00Z C01F 1.399(5)
C00Z C023 1.418(5)
C010 H010 0.9300
C010 C01Y 1.366(6)
C011 C01G 1.337(5)
C011 C01R 1.505(5)
C014 H014 0.9300
C015 H015 0.9300
C015 C01K 1.358(5)
C016 C01I 1.505(5)
C016 C01L 1.336(5)
C017 C01P 1.343(5)
C017 C01X 1.496(5)
C018 H018 0.9300
C018 C01A 1.356(6)
C019 H019 0.9300
C01A H01A 0.9300
C01A C01K 1.405(6)
C01B H01B 0.9300
C01B C01V 1.362(5)
C01C C01E 1.477(5)
C01C C01M 1.363(6)
C01C C028 1.389(5)
C01D C01L 1.430(5)
C01D C01T 1.374(5)
C01F H01F 0.9300
C01G H01G 0.9300
C01H C01T 1.409(6)
C01H C01W 1.417(5)
C01I C021 1.493(6)
C01J H01J 0.9300
C01J C020 1.349(6)
C01K H01K 0.9300
C01L H01L 0.9300
C01M H01M 0.9300
C01M C02A 1.382(6)
C01N H01N 0.9300
C01N C026 1.362(6)
C01O C01R 1.471(5)
C01O C01Z 1.368(6)
C01O C025 1.383(5)
C01P H01P 0.9300
O01Q H01C 0.8511
O01Q H01D 0.8505
C01S C01X 1.475(6)
C01S C02D 1.378(8)
C01S C02E 1.384(7)
C01T H01T 0.9300
O01U C027 1.197(8)
C01V H01V 0.9300
C01V C020 1.404(6)
C01W H01W 0.9300
C01W C022 1.348(7)
C01Y H01Y 0.9300
C01Y C022 1.393(7)
C01Z H01Z 0.9300
C01Z C02I 1.378(7)
C020 H020 0.9300
C021 C024 1.378(6)
C021 C02F 1.377(6)
C022 H022 0.9300
C023 H023 0.9300
C023 C029 1.352(6)
C024 H024 0.9300
C024 C02G 1.378(8)
C025 H025 0.9300
C025 C02B 1.372(7)
C026 H026 0.9300
C026 C029 1.410(7)
C027 C02P 1.488(9)
C028 H028 0.9300
C028 C02J 1.376(7)
C029 H029 0.9300
C02A H02A 0.9300
C02A C02H 1.363(7)
C02B H02B 0.9300
C02B C02C 1.363(9)
C02C H02C 0.9300
C02C C02I 1.363(9)
C02D H02D 0.9300
C02D C02N 1.368(8)
C02E H02E 0.9300
C02E C02M 1.369(10)
C02F H02F 0.9300
C02F C02L 1.376(9)
C02G H02G 0.9300
C02G C02K 1.374(8)
C02H H02H 0.9300
C02H C02J 1.365(8)
C02I H02I 0.9300
C02J H02J 0.9300
C02K H02K 0.9300
C02K C02L 1.372(9)
C02L H02L 0.9300
C02M H02M 0.9300
C02M C02O 1.361(14)
C02N H02N 0.9300
C02N C02O 1.359(14)
C02O H02O 0.9300
C02P H02P 0.9600
C02P H02Q 0.9600
C02P H02R 0.9600
C02Q H02S 0.9700
C02Q H02T 0.9700
C02Q C02R 1.462(10)
C02R H02U 0.9600
C02R H02V 0.9600
C02R H02W 0.9600
